data_2100626
loop_
_publ_author_name
'Oh, I.H.'
'Merz, M.'
'Mattauch, S.'
'Heger, G.'

_publ_section_title
;
Structural phase transition and hydrogen ordering of
TlH~2~PO~4~ at low temperature
;
_journal_coeditor_code LC5039
_journal_issue 4
_journal_name_full 'Acta Crystallographica, Section B'
_journal_page_first 719
_journal_page_last 728
_journal_paper_doi 10.1107/S0108768106018222
_journal_volume 62
_journal_year 2006
_chemical_formula_sum 'H2 O4 P Tl'
_chemical_formula_weight 301.6
_space_group_IT_number 14
_symmetry_cell_setting monoclinic
_symmetry_space_group_name_Hall '-P 2yab'
_symmetry_space_group_name_H-M 'P 1 21/a 1'
_atom_type_scat_source International_Tables_Vol_C
_audit_creation_method enCIFer
_cell_angle_alpha 90
_cell_angle_beta 92.19(13)
_cell_angle_gamma 90
_cell_formula_units_Z 4
_cell_length_a 14.26(2)
_cell_length_b 4.517(9)
_cell_length_c 6.497(10)
_cell_measurement_reflns_used 12
_cell_measurement_temperature 240
_cell_measurement_theta_max 22.5
_cell_measurement_theta_min 17.5
_cell_volume 418.2(11)
_computing_cell_refinement pron
_computing_data_collection pron
_computing_data_reduction pron
_computing_molecular_graphics 'drawxtal(Finger and Kroeker, 2004)'
_computing_structure_refinement 'prometheus(Zucker et al.,1983)'
_diffrn_ambient_temperature 240
_diffrn_measured_fraction_theta_max 0.6974
_diffrn_measurement_device_type 'four circle diffractometer'
_diffrn_measurement_method \w
_diffrn_radiation_monochromator 'Cu (220)'
_diffrn_radiation_probe neutron
_diffrn_radiation_type neutron
_diffrn_radiation_wavelength 0.8724
_diffrn_reflns_av_R_equivalents 0.0207
_diffrn_reflns_limit_h_max 19
_diffrn_reflns_limit_h_min -19
_diffrn_reflns_limit_k_max 4
_diffrn_reflns_limit_k_min -6
_diffrn_reflns_limit_l_max 8
_diffrn_reflns_limit_l_min -9
_diffrn_reflns_number 1695
_diffrn_reflns_theta_max 37.47
_diffrn_reflns_theta_min 3.51
_diffrn_standards_decay_% 0.7
_diffrn_standards_interval_time 540
_diffrn_standards_number 2
_exptl_absorpt_coefficient_mu 0.04
_exptl_absorpt_correction_type none
_exptl_crystal_colour colourless
_exptl_crystal_density_diffrn 4.753
_exptl_crystal_density_meas ?
_exptl_crystal_description platelet
_exptl_crystal_F_000 118.6
_exptl_crystal_size_max 5
_exptl_crystal_size_mid 3
_exptl_crystal_size_min 3
_refine_diff_density_max 0.51
_refine_diff_density_min -0.48
_refine_ls_extinction_coef 0.05425
_refine_ls_extinction_method 'secondary Type I, isotropic, Gaussian (Zachariasen, 1967)'
_refine_ls_goodness_of_fit_ref 2.21
_refine_ls_hydrogen_treatment refall
_refine_ls_matrix_type full
_refine_ls_number_parameters 73
_refine_ls_number_reflns 699
_refine_ls_R_factor_gt 0.0458
_refine_ls_shift/su_max 0
_refine_ls_shift/su_mean 0
_refine_ls_structure_factor_coef Fsqd
_refine_ls_weighting_details w=1/\s^2^(Fo^2^)
_refine_ls_weighting_scheme calc
_refine_ls_wR_factor_ref 0.0544
_reflns_number_gt 630
_reflns_number_total 845
_reflns_threshold_expression >3sigma(I)
_cod_data_source_file lc5039.cif
_cod_depositor_comments
;
The following automatic conversions were performed:

'_diffrn_ambient_temperature' value '240K ' was changed to '240' -
the value should be numeric and without a unit designator.

Automatic conversion script
Id: cif_fix_values 1646 2011-03-28 12:23:43Z adriana 
;
_cod_original_sg_symbol_H-M 'P 21/a'
_cod_original_formula_sum ' H2 O4 P Tl'
_cod_database_code 2100626

loop_
_symmetry_equiv_pos_as_xyz
'x, y, z'
'-x+1/2, y+1/2, -z'
'-x, -y, -z'
'x+1/2, -y-1/2, z'

loop_
_atom_site_type_symbol
_atom_site_label
_atom_site_fract_x
_atom_site_fract_y
_atom_site_fract_z
_atom_site_U_iso_or_equiv
_atom_site_adp_type
_atom_site_occupancy
Tl Tl 0.12833(7) -0.0075(4) 0.2603(2) 0.0309(3) Uani 1.00
P P 0.12432(10) 0.5238(5) 0.7633(2) 0.0178(5) Uani 1.00
O O1 0.07640(10) 0.4034(6) 0.9526(3) 0.0392(7) Uani 1.00
O O2 0.05160(10) 0.6604(5) 0.6104(3) 0.0304(7) Uani 1.00
O O3 0.19250(10) 0.7757(6) 0.8310(3) 0.0284(7) Uani 1.00
O O4 0.18020(10) 0.2764(5) 0.6662(3) 0.0262(7) Uani 1.00
H H1 -0.0097(5) 0.526(2) 0.0162(11) 0.0310(10) Uiso 0.50
H H2 0.0067(5) 0.534(2) 0.5249(9) 0.0320(10) Uiso 0.50
H H3 0.1847(2) 0.0057(13) 0.7562(5) 0.042(3) Uani 1.00

loop_
_atom_site_aniso_label
_atom_site_aniso_U_11
_atom_site_aniso_U_22
_atom_site_aniso_U_33
_atom_site_aniso_U_12
_atom_site_aniso_U_13
_atom_site_aniso_U_23
Tl 0.0314(4) 0.0283(12) 0.0334(5) . . 0.0066(6)
P 0.0179(5) 0.0141(15) 0.0216(6) . 0.0011(4) 0.0031(7)
O1 0.0292(7) 0.050(2) 0.0403(8) 0.0175(7) 0.0179(6) 0.0268(8)
O2 0.0289(7) 0.0270(19) 0.0339(8) -0.0046(7) -0.0120(5) 0.0093(8)
O3 0.0307(8) 0.018(2) 0.0355(8) . -0.0122(5) -0.0034(7)
O4 0.0313(7) 0.0169(18) 0.0307(7) . 0.0083(5) -0.0036(7)
H3 0.0340(10) 0.048(4) 0.0420(10) . . -0.0130(10)

loop_
_atom_type_symbol
H
TL
P
O

loop_
_geom_angle_atom_site_label_1
_geom_angle_atom_site_label_2
_geom_angle_atom_site_label_3
_geom_angle
O1 P O2 110.55(5)
O1 P O3 109.13(3)
O1 P O4 109.21(3)
O2 P O3 106.79(3)
O2 P O4 112.18(5)
O3 P O4 108.88(4)

loop_
_geom_bond_atom_site_label_1
_geom_bond_atom_site_label_2
_geom_bond_site_symmetry_2
_geom_bond_distance
P O1 . 1.529(3)
P O2 . 1.538(3)
P O3 . 1.549(3)
P O4 . 1.523(3)
Tl O1 9 2.806(7)
Tl O4 13 2.920(4)
Tl O3 13 2.936(2)
Tl O2 10 2.970(7)
Tl O4 . 2.999(5)
Tl O3 12 3.127(8)
Tl O2 7 3.146(2)

loop_
_geom_hbond_atom_site_label_D
_geom_hbond_atom_site_label_H
_geom_hbond_atom_site_label_A
_geom_hbond_site_symmetry_D
_geom_hbond_site_symmetry_A
_geom_hbond_distance_DH
_geom_hbond_distance_HA
_geom_hbond_distance_DA
_geom_hbond_angle_DHA
O1 H1 O1 9 7 1.032(7) 1.422(7) 2.448(7) 172.3(4)
O2 H2 O2 . 7 1.010(8) 1.475(9) 2.483(8) 174.9(6)
O3 H3 O4 10 . 1.150(6) 1.356(6) 2.506(6) 177.2(4)
